data_7047099
loop_
_publ_author_name
'Pasi\'nska, K'
'Piecha-Bisiorek, A'
'Kinzhybalo, V.'
'Ci\.zman, A'
'G\;agor, A'
'Pietraszko, A.'

_publ_section_title
;
 A paraelectric-ferroelectric phase transition of an organically templated
 zinc oxalate coordination polymer.
;
_journal_issue 33
_journal_name_full 'Dalton transactions (Cambridge, England : 2003)'
_journal_page_first 11308
_journal_page_last 11312
_journal_paper_doi 10.1039/c8dt02859a
_journal_volume 47
_journal_year 2018
_chemical_formula_moiety 'C8 O16 Zn2, 2(C6 H14 N2), 6(H2 O)'
_chemical_formula_sum 'C20 H40 N4 O22 Zn2'
_chemical_formula_weight 819.30
_space_group_crystal_system monoclinic
_space_group_IT_number 4
_space_group_name_Hall 'P 2yb'
_space_group_name_H-M_alt 'P 1 21 1'
_symmetry_space_group_name_Hall 'P 2yb'
_symmetry_space_group_name_H-M 'P 1 21 1'
_atom_sites_solution_hydrogens mixed
_atom_sites_solution_primary direct
_audit_creation_date 2017-10-20
_audit_creation_method
;
Olex2 1.2
(compiled 2017.08.10 svn.r3458 for OlexSys, GUI svn.r5381)
;
_audit_update_record
;
2017-10-27 deposited with the CCDC.
2018-07-23 downloaded from the CCDC.
;
_cell_angle_alpha 90
_cell_angle_beta 91.32(3)
_cell_angle_gamma 90
_cell_formula_units_Z 2
_cell_length_a 9.395(3)
_cell_length_b 16.683(5)
_cell_length_c 9.811(3)
_cell_measurement_reflns_used 5737
_cell_measurement_temperature 149.99(11)
_cell_measurement_theta_max 28.8420
_cell_measurement_theta_min 2.4670
_cell_volume 1537.3(8)
_computing_cell_refinement 'CrysAlisPro 1.171.38.34a (Rigaku OD, 2015)'
_computing_data_collection 'CrysAlisPro 1.171.38.34a (Rigaku OD, 2015)'
_computing_data_reduction 'CrysAlisPro 1.171.38.34a (Rigaku OD, 2015)'
_computing_molecular_graphics 'Olex2 (Dolomanov et al., 2009)'
_computing_publication_material 'Olex2 (Dolomanov et al., 2009)'
_computing_structure_refinement 'ShelXL (Sheldrick, 2015)'
_computing_structure_solution 'ShelXS (Sheldrick, 2008)'
_diffrn_ambient_environment N~2~
_diffrn_ambient_temperature 149.99(11)
_diffrn_detector 'CCD plate'
_diffrn_detector_area_resol_mean 10.6249
_diffrn_detector_type Atlas
_diffrn_measured_fraction_theta_full 1.000
_diffrn_measured_fraction_theta_max 1.000
_diffrn_measurement_details
;
List of Runs (angles in degrees, time in seconds):

  # Type    Start    End  Width  t~exp~   \w     \q     \k     \f   Frames
#--------------------------------------------------------------------------
  1  \w    -64.00  43.00   1.00    9.17    --   12.31 -57.00  90.00  107
  2  \w    -69.00  47.00   1.00    9.17    --   12.31 -77.00  30.00  116
  3  \w    -25.00  30.00   1.00    9.17    --  -13.41 -99.00 -90.00   55
  4  \w     35.00  76.00   1.00    9.17    --   12.31 178.00 -30.00   41
;
_diffrn_measurement_device 'four-circle diffractometer'
_diffrn_measurement_device_type 'Xcalibur, Atlas'
_diffrn_measurement_method '\w scans'
_diffrn_orient_matrix_type 'CrysAlisPro convention (1999,Acta A55,543-557)'
_diffrn_orient_matrix_UB_11 0.0607836000
_diffrn_orient_matrix_UB_12 -0.0247938000
_diffrn_orient_matrix_UB_13 -0.0065584000
_diffrn_orient_matrix_UB_21 -0.0444136000
_diffrn_orient_matrix_UB_22 -0.0343903000
_diffrn_orient_matrix_UB_23 -0.0022854000
_diffrn_orient_matrix_UB_31 -0.0058536000
_diffrn_orient_matrix_UB_32 0.0033376000
_diffrn_orient_matrix_UB_33 -0.0719705000
_diffrn_radiation_monochromator graphite
_diffrn_radiation_probe x-ray
_diffrn_radiation_type MoK\a
_diffrn_radiation_wavelength 0.71073
_diffrn_reflns_av_R_equivalents 0.0281
_diffrn_reflns_av_unetI/netI 0.0428
_diffrn_reflns_Laue_measured_fraction_full 1.000
_diffrn_reflns_Laue_measured_fraction_max 1.000
_diffrn_reflns_limit_h_max 11
_diffrn_reflns_limit_h_min -11
_diffrn_reflns_limit_k_max 20
_diffrn_reflns_limit_k_min -20
_diffrn_reflns_limit_l_max 12
_diffrn_reflns_limit_l_min -12
_diffrn_reflns_number 11977
_diffrn_reflns_point_group_measured_fraction_full 1.000
_diffrn_reflns_point_group_measured_fraction_max 1.000
_diffrn_reflns_theta_full 25.990
_diffrn_reflns_theta_max 25.990
_diffrn_reflns_theta_min 2.076
_diffrn_source 'fine-focus sealed X-ray tube'
_diffrn_source_type 'Enhance (Mo) X-ray Source'
_exptl_absorpt_coefficient_mu 1.661
_exptl_absorpt_correction_T_max 0.838
_exptl_absorpt_correction_T_min 0.712
_exptl_absorpt_correction_type analytical
_exptl_absorpt_process_details
;
CrysAlisPro 1.171.38.34a (Rigaku Oxford Diffraction, 2015)
Analytical numeric absorption correction using a multifaceted crystal
            model based on expressions derived by R.C. Clark & J.S. Reid.
(Clark, R. C. & Reid, J. S. (1995). Acta Cryst. A51, 887-897)
Empirical absorption correction using spherical harmonics,
 implemented in SCALE3 ABSPACK scaling algorithm.
;
_exptl_crystal_colour colourless
_exptl_crystal_density_diffrn 1.770
_exptl_crystal_description 'needle '
_exptl_crystal_F_000 848
_exptl_crystal_size_max 0.281
_exptl_crystal_size_mid 0.179
_exptl_crystal_size_min 0.133
_refine_diff_density_max 0.365
_refine_diff_density_min -0.442
_refine_diff_density_rms 0.101
_refine_ls_abs_structure_details
;
 Refined as an inversion twin.
;
_refine_ls_abs_structure_Flack 0.508(19)
_refine_ls_extinction_method none
_refine_ls_goodness_of_fit_ref 1.040
_refine_ls_hydrogen_treatment constr
_refine_ls_matrix_type full
_refine_ls_number_parameters 422
_refine_ls_number_reflns 5302
_refine_ls_number_restraints 1
_refine_ls_restrained_S_all 1.040
_refine_ls_R_factor_all 0.0407
_refine_ls_R_factor_gt 0.0317
_refine_ls_shift/su_max 0.000
_refine_ls_shift/su_mean 0.000
_refine_ls_structure_factor_coef Fsqd
_refine_ls_weighting_details 'w=1/[\s^2^(Fo^2^)+(0.0260P)^2^+0.7220P] where P=(Fo^2^+2Fc^2^)/3'
_refine_ls_weighting_scheme calc
_refine_ls_wR_factor_gt 0.0647
_refine_ls_wR_factor_ref 0.0685
_reflns_Friedel_coverage 0.930
_reflns_Friedel_fraction_full 1.000
_reflns_Friedel_fraction_max 1.000
_reflns_number_gt 4721
_reflns_number_total 5302
_reflns_threshold_expression 'I > 2\s(I)'
_cod_data_source_file c8dt02859a2.cif
_cod_data_source_block DZnOH_150K
_cod_depositor_comments 'Adding full bibliography for 7047095--7047114.cif.'
_cod_database_code 7047099
_shelx_shelxl_version_number 2014/7
_chemical_oxdiff_formula 'C20 H40 N4 O22 Zn2'
_shelx_space_group_comment
;
The symmetry employed for this shelxl refinement is uniquely defined
by the following loop, which should always be used as a source of
symmetry information in preference to the above space-group names.
They are only intended as comments.
;
_reflns_odcompleteness_completeness 99.97
_reflns_odcompleteness_iscentric 1
_reflns_odcompleteness_theta 26.32
_olex2_refinement_description
;
1. Twinned data refinement
 Scales: 0.492(19)
 0.508(19)
2. Fixed Uiso
 At 1.2 times of:
  All C(H,H) groups, All N(H) groups
 At 1.5 times of:
  All O(H,H) groups
3.a Free rotating group:
 O9A(H9AC,H9AD), O10A(H10E,H10F), O11A(H11A,H11B), O9B(H9BC,H9BD), O10B(H10G,
 H10H), O11B(H11C,H11D), O7B(O8B,O3B,O4B,C2B,C3B,O1B,O6B,C1B,O2B,O5B,C4B)
3.b Ternary CH refined with riding coordinates:
 N1A(H1A), N2A(H2A), N1B(H1B), N2B(H2B)
3.c Secondary CH2 refined with riding coordinates:
 C5A(H5AA,H5AB), C6A(H6AA,H6AB), C7A(H7AA,H7AB), C8A(H8AA,H8AB), C9A(H9AA,
 H9AB), C10A(H10A,H10B), C5B(H5BA,H5BB), C6B(H6BA,H6BB), C7B(H7BA,H7BB),
 C8B(H8BA,H8BB), C9B(H9BA,H9BB), C10B(H10C,H10D)
;
_olex2_submission_special_instructions 'No special instructions were received'
_oxdiff_exptl_absorpt_empirical_details
;
Empirical correction (ABSPACK) includes:
- Absorption correction using spherical harmonics
- Frame scaling
;
_oxdiff_exptl_absorpt_empirical_full_max 1.049
_oxdiff_exptl_absorpt_empirical_full_min 0.953

loop_
_space_group_symop_operation_xyz
'x, y, z'
'-x, y+1/2, -z'

loop_
_atom_site_label
_atom_site_type_symbol
_atom_site_fract_x
_atom_site_fract_y
_atom_site_fract_z
_atom_site_U_iso_or_equiv
_atom_site_adp_type
_atom_site_occupancy
_atom_site_site_symmetry_order
_atom_site_calc_flag
_atom_site_refinement_flags_posn
Zn1A Zn 0.34901(7) 0.54630(3) 0.99538(6) 0.0157(2) Uani 1 1 d .
N1A N 0.1354(6) 0.8282(4) 0.9697(5) 0.0186(13) Uani 1 1 d .
H1A H 0.2226 0.8604 0.9676 0.022 Uiso 1 1 calc R
N2A N -0.0869(6) 0.7477(4) 0.9775(5) 0.0161(13) Uani 1 1 d .
H2A H -0.1745 0.7159 0.9808 0.019 Uiso 1 1 calc R
C5A C 0.0258(7) 0.6997(5) 0.9047(7) 0.0224(18) Uani 1 1 d .
H5AA H -0.0122 0.6793 0.8187 0.027 Uiso 1 1 calc R
H5AB H 0.0569 0.6546 0.9604 0.027 Uiso 1 1 calc R
C6A C 0.1505(7) 0.7565(5) 0.8800(6) 0.0176(15) Uani 1 1 d .
H6AA H 0.2399 0.7295 0.9008 0.021 Uiso 1 1 calc R
H6AB H 0.1504 0.7728 0.7852 0.021 Uiso 1 1 calc R
C7A C 0.0128(8) 0.8771(5) 0.9212(7) 0.0284(19) Uani 1 1 d .
H7AA H 0.0351 0.9024 0.8353 0.034 Uiso 1 1 calc R
H7AB H -0.0064 0.9189 0.9870 0.034 Uiso 1 1 calc R
C8A C -0.1175(8) 0.8242(5) 0.9022(7) 0.026(2) Uani 1 1 d .
H8AA H -0.2006 0.8504 0.9387 0.031 Uiso 1 1 calc R
H8AB H -0.1354 0.8135 0.8062 0.031 Uiso 1 1 calc R
C9A C 0.1113(8) 0.8001(5) 1.1115(7) 0.0286(18) Uani 1 1 d .
H9AA H 0.1224 0.8445 1.1747 0.034 Uiso 1 1 calc R
H9AB H 0.1805 0.7592 1.1364 0.034 Uiso 1 1 calc R
C10A C -0.0379(8) 0.7662(5) 1.1189(6) 0.0229(16) Uani 1 1 d .
H10A H -0.0375 0.7179 1.1741 0.027 Uiso 1 1 calc R
H10B H -0.1010 0.8049 1.1598 0.027 Uiso 1 1 calc R
O9A O 0.6959(6) 0.4176(4) 1.2346(6) 0.0358(15) Uani 1 1 d .
H9AC H 0.6077 0.4261 1.2181 0.054 Uiso 1 1 d G
H9AD H 0.7346 0.4605 1.2648 0.054 Uiso 1 1 d G
O10A O 0.4098(5) 0.8588(4) 1.0594(6) 0.0292(13) Uani 1 1 d .
H10E H 0.4519 0.9036 1.0497 0.044 Uiso 1 1 d G
H10F H 0.4713 0.8214 1.0652 0.044 Uiso 1 1 d G
O11A O 0.9454(6) 0.4975(4) 0.8339(5) 0.0385(14) Uani 1 1 d .
H11A H 0.9288 0.4984 0.7483 0.058 Uiso 1 1 d G
H11B H 0.8888 0.5295 0.8729 0.058 Uiso 1 1 d G
O2A O 0.2959(4) 0.4427(2) 0.8892(3) 0.0152(10) Uani 1 1 d .
O5A O 0.2213(4) 0.4047(2) 0.6803(4) 0.0168(11) Uani 1 1 d .
C4A C 0.2550(5) 0.4570(3) 0.7681(5) 0.0139(13) Uani 1 1 d .
O6A O 0.0934(4) 0.5274(3) 1.3224(3) 0.0191(12) Uani 1 1 d .
O1A O 0.1721(4) 0.5592(3) 1.1166(3) 0.0207(12) Uani 1 1 d .
C1A C 0.1831(5) 0.5256(3) 1.2314(5) 0.0151(16) Uani 1 1 d .
O3A O 0.5636(4) 0.5357(2) 0.9445(4) 0.0176(11) Uani 1 1 d .
O4A O 0.4220(4) 0.6594(2) 1.0567(4) 0.0175(11) Uani 1 1 d .
O8A O 0.7670(4) 0.6046(3) 0.9673(4) 0.0289(10) Uani 1 1 d .
O7A O 0.6165(5) 0.7354(3) 1.0374(5) 0.0316(12) Uani 1 1 d .
C2A C 0.6353(6) 0.5966(4) 0.9762(5) 0.0195(14) Uani 1 1 d .
C3A C 0.5508(6) 0.6713(4) 1.0275(5) 0.0192(16) Uani 1 1 d .
Zn1B Zn 0.15364(7) 0.45509(4) 0.49359(6) 0.01528(19) Uani 1 1 d .
N1B N 0.3725(6) 0.1760(4) 0.5110(5) 0.0185(14) Uani 1 1 d .
H1B H 0.2851 0.1444 0.4997 0.022 Uiso 1 1 calc R
N2B N 0.5940(6) 0.2564(4) 0.5391(5) 0.0177(13) Uani 1 1 d .
H2B H 0.6809 0.2884 0.5503 0.021 Uiso 1 1 calc R
C5B C 0.4734(7) 0.3008(5) 0.5974(7) 0.0199(17) Uani 1 1 d .
H5BA H 0.4519 0.3477 0.5422 0.024 Uiso 1 1 calc R
H5BB H 0.4983 0.3185 0.6890 0.024 Uiso 1 1 calc R
C6B C 0.3434(7) 0.2456(5) 0.6005(7) 0.0251(17) Uani 1 1 d .
H6BA H 0.3274 0.2277 0.6929 0.030 Uiso 1 1 calc R
H6BB H 0.2592 0.2740 0.5678 0.030 Uiso 1 1 calc R
C7B C 0.4874(6) 0.1233(5) 0.5748(6) 0.0160(15) Uani 1 1 d .
H7BA H 0.5161 0.0822 0.5111 0.019 Uiso 1 1 calc R
H7BB H 0.4530 0.0975 0.6562 0.019 Uiso 1 1 calc R
C8B C 0.6137(7) 0.1791(5) 0.6107(7) 0.0185(17) Uani 1 1 d .
H8BA H 0.6190 0.1880 0.7084 0.022 Uiso 1 1 calc R
H8BB H 0.7021 0.1543 0.5834 0.022 Uiso 1 1 calc R
C9B C 0.4178(8) 0.2043(5) 0.3740(6) 0.0272(18) Uani 1 1 d .
H9BA H 0.3509 0.2438 0.3383 0.033 Uiso 1 1 calc R
H9BB H 0.4201 0.1596 0.3108 0.033 Uiso 1 1 calc R
C10B C 0.5659(7) 0.2414(5) 0.3900(6) 0.0244(17) Uani 1 1 d .
H10C H 0.6370 0.2052 0.3548 0.029 Uiso 1 1 calc R
H10D H 0.5703 0.2913 0.3397 0.029 Uiso 1 1 calc R
O9B O -0.1860(5) 0.5791(4) 0.2620(5) 0.0337(15) Uani 1 1 d .
H9BC H -0.1864 0.5831 0.1758 0.050 Uiso 1 1 d G
H9BD H -0.1030 0.5660 0.2910 0.050 Uiso 1 1 d G
O10B O 0.1062(6) 0.1379(4) 0.4267(6) 0.0297(13) Uani 1 1 d .
H10G H 0.0825 0.0889 0.4368 0.045 Uiso 1 1 d G
H10H H 0.0453 0.1680 0.4642 0.045 Uiso 1 1 d G
O11B O -0.4197(6) 0.5074(4) 0.6634(5) 0.0428(16) Uani 1 1 d .
H11C H -0.3655 0.4708 0.6334 0.064 Uiso 1 1 d G
H11D H -0.4060 0.5122 0.7489 0.064 Uiso 1 1 d G
O7B O -0.0975(2) 0.25748(12) 0.4795(2) 0.0310(13) Uani 1 1 d .
O8B O -0.24226(17) 0.38232(15) 0.5890(2) 0.0256(10) Uani 1 1 d G
O3B O -0.05849(14) 0.46221(11) 0.54987(17) 0.0190(11) Uani 1 1 d G
O4B O 0.07793(18) 0.34276(11) 0.42861(17) 0.0194(11) Uani 1 1 d G
C2B C -0.12290(15) 0.39559(12) 0.54493(18) 0.0148(14) Uani 1 1 d G
C3B C -0.04088(19) 0.32511(11) 0.47807(18) 0.0182(16) Uani 1 1 d G
O1B O 0.33040(16) 0.44036(14) 0.37339(17) 0.0169(11) Uani 1 1 d G
O6B O 0.4137(2) 0.47745(19) 0.1705(2) 0.0184(13) Uani 1 1 d G
C1B C 0.3204(2) 0.47611(15) 0.26286(17) 0.0159(17) Uani 1 1 d G
O2B O 0.21453(18) 0.55863(12) 0.59952(19) 0.0180(11) Uani 1 1 d G
O5B O 0.2835(2) 0.59757(17) 0.8098(2) 0.0169(11) Uani 1 1 d G
C4B C 0.2494(2) 0.54571(14) 0.72225(18) 0.0157(14) Uani 1 1 d G

loop_
_atom_site_aniso_label
_atom_site_aniso_U_11
_atom_site_aniso_U_22
_atom_site_aniso_U_33
_atom_site_aniso_U_23
_atom_site_aniso_U_13
_atom_site_aniso_U_12
Zn1A 0.0164(4) 0.0165(5) 0.0143(3) -0.0001(3) 0.0010(3) -0.0001(4)
N1A 0.017(3) 0.015(4) 0.024(3) 0.001(3) 0.000(2) 0.000(3)
N2A 0.014(3) 0.017(3) 0.018(2) 0.003(2) 0.001(2) -0.002(3)
C5A 0.023(4) 0.021(5) 0.023(3) -0.009(3) 0.003(3) 0.001(4)
C6A 0.019(3) 0.015(4) 0.019(3) -0.005(3) 0.003(2) 0.007(3)
C7A 0.033(5) 0.022(5) 0.031(4) 0.007(3) 0.010(3) 0.009(4)
C8A 0.024(4) 0.029(5) 0.025(4) 0.004(3) 0.006(3) 0.008(4)
C9A 0.033(4) 0.034(5) 0.019(3) -0.005(3) 0.000(3) 0.001(3)
C10A 0.030(4) 0.024(4) 0.014(3) -0.002(3) 0.002(3) 0.000(3)
O9A 0.029(3) 0.030(3) 0.049(3) -0.003(3) -0.002(3) 0.006(3)
O10A 0.022(3) 0.017(3) 0.048(3) 0.001(3) -0.007(2) -0.008(2)
O11A 0.052(3) 0.032(3) 0.031(3) -0.002(3) 0.006(2) 0.009(3)
O2A 0.018(2) 0.013(3) 0.0153(19) 0.002(2) 0.0017(16) -0.003(2)
O5A 0.018(3) 0.014(3) 0.019(2) -0.0018(19) 0.0013(18) -0.003(2)
C4A 0.006(3) 0.021(4) 0.015(3) -0.001(3) 0.001(2) 0.000(3)
O6A 0.018(2) 0.025(3) 0.015(2) 0.004(2) 0.0016(18) -0.002(2)
O1A 0.019(2) 0.027(4) 0.016(2) 0.006(2) -0.0022(17) 0.002(2)
C1A 0.012(3) 0.015(5) 0.018(3) -0.004(3) -0.001(2) 0.000(3)
O3A 0.018(2) 0.013(3) 0.022(2) -0.001(2) 0.0021(19) -0.001(2)
O4A 0.015(2) 0.015(3) 0.022(2) -0.0041(19) 0.0016(17) 0.000(2)
O8A 0.017(2) 0.029(2) 0.042(2) -0.009(2) 0.0076(18) -0.0052(18)
O7A 0.023(2) 0.019(3) 0.054(3) -0.010(2) 0.007(2) -0.007(2)
C2A 0.025(4) 0.024(4) 0.009(3) 0.001(2) 0.002(2) -0.001(3)
C3A 0.016(4) 0.023(4) 0.019(3) 0.000(3) 0.001(3) -0.005(3)
Zn1B 0.0154(4) 0.0162(5) 0.0143(3) 0.0001(3) 0.0019(3) -0.0010(4)
N1B 0.018(3) 0.014(3) 0.023(3) -0.001(2) -0.002(2) -0.005(3)
N2B 0.015(3) 0.020(3) 0.018(3) -0.004(2) 0.001(2) -0.003(3)
C5B 0.014(4) 0.016(5) 0.030(4) -0.003(3) 0.000(3) 0.001(3)
C6B 0.022(4) 0.022(4) 0.032(4) -0.002(3) 0.006(3) -0.005(3)
C7B 0.014(4) 0.010(4) 0.024(3) 0.002(3) 0.002(3) 0.002(3)
C8B 0.013(4) 0.020(4) 0.022(3) 0.007(3) 0.000(3) 0.007(3)
C9B 0.044(5) 0.025(4) 0.013(3) 0.003(3) -0.009(3) 0.006(3)
C10B 0.029(4) 0.025(4) 0.019(3) 0.006(3) 0.005(3) 0.000(3)
O9B 0.019(3) 0.045(4) 0.036(3) 0.003(3) -0.006(2) 0.009(3)
O10B 0.023(3) 0.026(3) 0.040(3) -0.003(2) 0.000(2) -0.003(2)
O11B 0.063(4) 0.042(4) 0.023(2) -0.002(3) -0.001(2) 0.031(3)
O7B 0.022(3) 0.019(3) 0.052(3) -0.005(2) 0.009(2) -0.004(2)
O8B 0.018(2) 0.021(2) 0.038(2) -0.006(2) 0.0120(18) -0.0032(18)
O3B 0.017(2) 0.020(3) 0.021(2) -0.003(2) 0.0057(18) -0.001(3)
O4B 0.019(2) 0.025(3) 0.015(2) -0.004(2) 0.0021(18) -0.002(2)
C2B 0.015(3) 0.014(3) 0.015(3) 0.005(3) 0.000(2) 0.001(3)
C3B 0.020(4) 0.020(4) 0.014(3) -0.003(3) -0.003(3) 0.001(3)
O1B 0.015(2) 0.021(3) 0.015(2) 0.001(2) 0.0047(17) 0.003(2)
O6B 0.014(2) 0.028(4) 0.014(2) 0.004(2) 0.0032(17) 0.005(2)
C1B 0.017(3) 0.017(5) 0.013(3) -0.003(3) -0.002(2) -0.009(3)
O2B 0.022(2) 0.019(3) 0.0123(18) 0.002(2) -0.0043(16) 0.000(2)
O5B 0.025(3) 0.011(3) 0.015(2) -0.0001(19) -0.0010(19) -0.001(2)
C4B 0.012(3) 0.010(3) 0.026(3) 0.003(4) 0.006(2) 0.000(3)

loop_
_atom_type_symbol
_atom_type_description
_atom_type_scat_dispersion_real
_atom_type_scat_dispersion_imag
_atom_type_scat_source
C C 0.0033 0.0016 'International Tables Vol C Tables 4.2.6.8 and 6.1.1.4'
H H 0.0000 0.0000 'International Tables Vol C Tables 4.2.6.8 and 6.1.1.4'
N N 0.0061 0.0033 'International Tables Vol C Tables 4.2.6.8 and 6.1.1.4'
O O 0.0106 0.0060 'International Tables Vol C Tables 4.2.6.8 and 6.1.1.4'
Zn Zn 0.2839 1.4301 'International Tables Vol C Tables 4.2.6.8 and 6.1.1.4'

loop_
_exptl_crystal_face_index_h
_exptl_crystal_face_index_k
_exptl_crystal_face_index_l
_exptl_crystal_face_perp_dist
1 -1 0 0.0594
1 1 0 0.0721
0 2 -1 0.1119
0 -1 0 0.0594
-1 1 0 0.0827
-1 5 -3 0.1212
-1 -1 0 0.0984
0 1 0 0.0739
0 1 -5 0.1727
0 -1 5 0.0918
0 -5 -2 0.1196

loop_
_geom_angle_atom_site_label_1
_geom_angle_atom_site_label_2
_geom_angle_atom_site_label_3
_geom_angle
_geom_angle_site_symmetry_3
O2A Zn1A O1A 100.83(15) .
O2A Zn1A O3A 91.81(14) .
O2A Zn1A O4A 166.02(14) .
O2A Zn1A O6B 90.93(17) 1_556
O2A Zn1A O5B 80.86(11) .
O1A Zn1A O3A 158.76(15) .
O1A Zn1A O4A 90.18(15) .
O1A Zn1A O6B 79.19(17) 1_556
O1A Zn1A O5B 103.47(13) .
O3A Zn1A O6B 83.64(16) 1_556
O4A Zn1A O3A 80.42(14) .
O4A Zn1A O6B 99.67(16) 1_556
O5B Zn1A O3A 95.29(12) .
O5B Zn1A O4A 88.25(12) .
O5B Zn1A O6B 171.69(17) 1_556
C6A N1A H1A 109.6 .
C7A N1A H1A 109.6 .
C7A N1A C6A 109.6(6) .
C7A N1A C9A 109.8(5) .
C9A N1A H1A 109.6 .
C9A N1A C6A 108.5(6) .
C5A N2A H2A 109.0 .
C8A N2A H2A 109.0 .
C8A N2A C5A 110.2(5) .
C10A N2A H2A 109.0 .
C10A N2A C5A 110.2(5) .
C10A N2A C8A 109.6(6) .
N2A C5A H5AA 110.3 .
N2A C5A H5AB 110.3 .
N2A C5A C6A 107.0(6) .
H5AA C5A H5AB 108.6 .
C6A C5A H5AA 110.3 .
C6A C5A H5AB 110.3 .
N1A C6A C5A 108.6(5) .
N1A C6A H6AA 110.0 .
N1A C6A H6AB 110.0 .
C5A C6A H6AA 110.0 .
C5A C6A H6AB 110.0 .
H6AA C6A H6AB 108.3 .
N1A C7A H7AA 109.7 .
N1A C7A H7AB 109.7 .
N1A C7A C8A 109.8(7) .
H7AA C7A H7AB 108.2 .
C8A C7A H7AA 109.7 .
C8A C7A H7AB 109.7 .
N2A C8A C7A 106.8(6) .
N2A C8A H8AA 110.4 .
N2A C8A H8AB 110.4 .
C7A C8A H8AA 110.4 .
C7A C8A H8AB 110.4 .
H8AA C8A H8AB 108.6 .
N1A C9A H9AA 109.9 .
N1A C9A H9AB 109.9 .
N1A C9A C10A 108.8(6) .
H9AA C9A H9AB 108.3 .
C10A C9A H9AA 109.9 .
C10A C9A H9AB 109.9 .
N2A C10A C9A 107.5(5) .
N2A C10A H10A 110.2 .
N2A C10A H10B 110.2 .
C9A C10A H10A 110.2 .
C9A C10A H10B 110.2 .
H10A C10A H10B 108.5 .
H9AC O9A H9AD 109.4 .
H10E O10A H10F 109.6 .
H11A O11A H11B 109.2 .
C4A O2A Zn1A 112.3(3) .
C4A O5A Zn1B 112.6(3) .
O2A C4A C4B 117.5(4) .
O5A C4A O2A 125.3(5) .
O5A C4A C4B 117.2(4) .
C1A O6A Zn1B 112.4(3) 1_556
C1A O1A Zn1A 114.5(3) .
O6A C1A O1A 126.1(4) .
O6A C1A C1B 116.3(4) 1_556
O1A C1A C1B 117.6(4) 1_556
C2A O3A Zn1A 112.7(3) .
C3A O4A Zn1A 112.6(3) .
O3A C2A C3A 116.8(5) .
O8A C2A O3A 126.6(5) .
O8A C2A C3A 116.5(5) .
O4A C3A C2A 116.3(5) .
O7A C3A O4A 126.5(5) .
O7A C3A C2A 117.2(5) .
O5A Zn1B O6A 169.19(16) 1_554
O3B Zn1B O5A 93.67(10) .
O3B Zn1B O6A 86.48(11) 1_554
O3B Zn1B O4B 79.15(6) .
O3B Zn1B O2B 94.23(7) .
O4B Zn1B O5A 90.05(12) .
O4B Zn1B O6A 100.58(12) 1_554
O1B Zn1B O5A 102.59(11) .
O1B Zn1B O6A 79.65(10) 1_554
O1B Zn1B O3B 160.21(9) .
O1B Zn1B O4B 89.52(7) .
O1B Zn1B O2B 99.63(7) .
O2B Zn1B O5A 79.84(10) .
O2B Zn1B O6A 89.37(13) 1_554
O2B Zn1B O4B 167.59(8) .
C6B N1B H1B 108.8 .
C6B N1B C7B 110.4(5) .
C6B N1B C9B 110.2(6) .
C7B N1B H1B 108.8 .
C9B N1B H1B 108.8 .
C9B N1B C7B 109.8(5) .
C5B N2B H2B 109.1 .
C5B N2B C10B 110.0(5) .
C8B N2B H2B 109.1 .
C8B N2B C5B 110.0(5) .
C8B N2B C10B 109.6(6) .
C10B N2B H2B 109.1 .
N2B C5B H5BA 109.9 .
N2B C5B H5BB 109.9 .
N2B C5B C6B 109.0(6) .
H5BA C5B H5BB 108.3 .
C6B C5B H5BA 109.9 .
C6B C5B H5BB 109.9 .
N1B C6B C5B 107.5(5) .
N1B C6B H6BA 110.2 .
N1B C6B H6BB 110.2 .
C5B C6B H6BA 110.2 .
C5B C6B H6BB 110.2 .
H6BA C6B H6BB 108.5 .
N1B C7B H7BA 110.5 .
N1B C7B H7BB 110.5 .
N1B C7B C8B 106.3(6) .
H7BA C7B H7BB 108.7 .
C8B C7B H7BA 110.5 .
C8B C7B H7BB 110.5 .
N2B C8B C7B 109.3(5) .
N2B C8B H8BA 109.8 .
N2B C8B H8BB 109.8 .
C7B C8B H8BA 109.8 .
C7B C8B H8BB 109.8 .
H8BA C8B H8BB 108.3 .
N1B C9B H9BA 110.1 .
N1B C9B H9BB 110.1 .
N1B C9B C10B 108.2(5) .
H9BA C9B H9BB 108.4 .
C10B C9B H9BA 110.1 .
C10B C9B H9BB 110.1 .
N2B C10B C9B 107.9(5) .
N2B C10B H10C 110.1 .
N2B C10B H10D 110.1 .
C9B C10B H10C 110.1 .
C9B C10B H10D 110.1 .
H10C C10B H10D 108.4 .
H9BC O9B H9BD 109.6 .
H10G O10B H10H 109.6 .
H11C O11B H11D 109.3 .
C2B O3B Zn1B 113.52(6) .
C3B O4B Zn1B 112.8 .
O8B C2B O3B 125.7 .
O8B C2B C3B 118.4 .
O3B C2B C3B 116.0 .
O7B C3B O4B 126.6 .
O7B C3B C2B 117.5 .
O4B C3B C2B 115.8 .
C1B O1B Zn1B 113.3 .
C1B O6B Zn1A 113.09(9) 1_554
O1B C1B C1A 118.34(18) 1_554
O1B C1B O6B 126.2 .
O6B C1B C1A 115.43(18) 1_554
C4B O2B Zn1B 113.4 .
C4B O5B Zn1A 112.27(9) .
O2B C4B C4A 116.60(18) .
O5B C4B C4A 117.01(18) .
O5B C4B O2B 126.4 .

loop_
_geom_bond_atom_site_label_1
_geom_bond_atom_site_label_2
_geom_bond_distance
_geom_bond_site_symmetry_2
Zn1A O2A 2.073(4) .
Zn1A O1A 2.077(3) .
Zn1A O3A 2.096(4) .
Zn1A O4A 2.092(4) .
Zn1A O6B 2.143(3) 1_556
Zn1A O5B 2.092(3) .
N1A H1A 0.9800 .
N1A C6A 1.494(9) .
N1A C7A 1.481(9) .
N1A C9A 1.490(8) .
N2A H2A 0.9800 .
N2A C5A 1.520(8) .
N2A C8A 1.500(10) .
N2A C10A 1.484(8) .
C5A H5AA 0.9700 .
C5A H5AB 0.9700 .
C5A C6A 1.531(10) .
C6A H6AA 0.9700 .
C6A H6AB 0.9700 .
C7A H7AA 0.9700 .
C7A H7AB 0.9700 .
C7A C8A 1.516(11) .
C8A H8AA 0.9700 .
C8A H8AB 0.9700 .
C9A H9AA 0.9700 .
C9A H9AB 0.9700 .
C9A C10A 1.515(10) .
C10A H10A 0.9700 .
C10A H10B 0.9700 .
O9A H9AC 0.8531 .
O9A H9AD 0.8523 .
O10A H10E 0.8510 .
O10A H10F 0.8519 .
O11A H11A 0.8505 .
O11A H11B 0.8506 .
O2A C4A 1.264(5) .
O5A C4A 1.262(6) .
O5A Zn1B 2.101(4) .
C4A C4B 1.548(5) .
O6A C1A 1.242(6) .
O6A Zn1B 2.133(4) 1_556
O1A C1A 1.260(6) .
C1A C1B 1.557(7) 1_556
O3A C2A 1.254(7) .
O4A C3A 1.266(6) .
O8A C2A 1.250(6) .
O7A C3A 1.237(6) .
C2A C3A 1.566(8) .
Zn1B O6A 2.133(4) 1_554
Zn1B O3B 2.0836(16) .
Zn1B O4B 2.098(2) .
Zn1B O1B 2.0735(16) .
Zn1B O2B 2.089(2) .
N1B H1B 0.9800 .
N1B C6B 1.485(9) .
N1B C7B 1.516(9) .
N1B C9B 1.496(8) .
N2B H2B 0.9800 .
N2B C5B 1.480(8) .
N2B C8B 1.478(10) .
N2B C10B 1.501(8) .
C5B H5BA 0.9700 .
C5B H5BB 0.9700 .
C5B C6B 1.530(10) .
C6B H6BA 0.9700 .
C6B H6BB 0.9700 .
C7B H7BA 0.9700 .
C7B H7BB 0.9700 .
C7B C8B 1.542(10) .
C8B H8BA 0.9700 .
C8B H8BB 0.9700 .
C9B H9BA 0.9700 .
C9B H9BB 0.9700 .
C9B C10B 1.529(10) .
C10B H10C 0.9700 .
C10B H10D 0.9700 .
O9B H9BC 0.8487 .
O9B H9BD 0.8523 .
O10B H10G 0.8534 .
O10B H10H 0.8507 .
O11B H11C 0.8515 .
O11B H11D 0.8498 .
O7B C3B 1.2475 .
O8B C2B 1.2310 .
O3B C2B 1.2659 .
O4B C3B 1.2622 .
C2B C3B 1.5588 .
O1B C1B 1.2393 .
O6B Zn1A 2.143(3) 1_554
O6B C1B 1.2754 .
C1B C1A 1.557(5) 1_554
O2B C4B 1.2592 .
O5B C4B 1.2553 .

loop_
_geom_hbond_atom_site_label_D
_geom_hbond_atom_site_label_H
_geom_hbond_atom_site_label_A
_geom_hbond_distance_DH
_geom_hbond_distance_HA
_geom_hbond_distance_DA
_geom_hbond_angle_DHA
_geom_hbond_site_symmetry_A
N1A H1A O9A 0.98 2.35 2.983(8) 121.9 2_657
N1A H1A O10A 0.98 1.96 2.753(8) 136.5 .
N2A H2A O8A 0.98 1.94 2.754(7) 138.8 1_455
N2A H2A O7A 0.98 2.08 2.868(7) 136.3 1_455
C6A H6AA O5B 0.97 2.41 3.017(8) 119.9 .
C7A H7AB O11A 0.97 2.26 3.150(10) 152.7 2_657
O9A H9AC O6B 0.85 2.06 2.889(7) 164.6 1_556
O9A H9AD O9B 0.85 2.12 2.924(5) 158.2 1_656
O10A H10E O3A 0.85 2.21 2.962(7) 147.3 2_657
O10A H10F O7A 0.85 2.00 2.842(7) 168.3 .
O11A H11A O3B 0.85 2.04 2.847(7) 157.0 1_655
O11A H11B O8A 0.85 1.95 2.796(7) 177.3 .
N1B H1B O10B 0.98 1.82 2.694(8) 147.5 .
N2B H2B O7B 0.98 2.27 2.970(6) 127.6 1_655
N2B H2B O8B 0.98 1.76 2.643(7) 147.7 1_655
C6B H6BB O5A 0.97 2.47 3.001(9) 114.0 .
C7B H7BA O11B 0.97 2.29 3.088(9) 139.2 2_546
O9B H9BC O8A 0.85 2.11 2.946(7) 167.1 1_454
O9B H9BD O6A 0.85 1.97 2.813(6) 169.0 1_554
O10B H10G O3B 0.85 2.13 2.975(6) 170.4 2_546
O10B H10H O7B 0.85 2.01 2.820(6) 157.6 .
O11B H11C O8B 0.85 1.93 2.779(6) 172.6 .
O11B H11D O3A 0.85 1.99 2.806(6) 162.0 1_455

loop_
_geom_torsion_atom_site_label_1
_geom_torsion_atom_site_label_2
_geom_torsion_atom_site_label_3
_geom_torsion_atom_site_label_4
_geom_torsion
_geom_torsion_site_symmetry_1
_geom_torsion_site_symmetry_4
Zn1A O2A C4A O5A 177.4(4) . .
Zn1A O2A C4A C4B -0.9(4) . .
Zn1A O1A C1A O6A 177.5(4) . .
Zn1A O1A C1A C1B -3.4(6) . 1_556
Zn1A O3A C2A O8A 174.3(5) . .
Zn1A O3A C2A C3A -8.0(6) . .
Zn1A O4A C3A O7A 171.2(5) . .
Zn1A O4A C3A C2A -10.0(6) . .
Zn1A O6B C1B C1A -1.5(2) 1_554 1_554
Zn1A O6B C1B O1B 179.41(11) 1_554 .
Zn1A O5B C4B C4A 2.74(18) . .
Zn1A O5B C4B O2B -175.32(9) . .
N1A C7A C8A N2A 16.3(7) . .
N1A C9A C10A N2A 19.0(9) . .
N2A C5A C6A N1A 16.4(7) . .
C5A N2A C8A C7A -70.1(7) . .
C5A N2A C10A C9A 49.2(8) . .
C6A N1A C7A C8A 50.5(7) . .
C6A N1A C9A C10A -72.3(7) . .
C7A N1A C6A C5A -69.8(7) . .
C7A N1A C9A C10A 47.4(9) . .
C8A N2A C5A C6A 50.8(7) . .
C8A N2A C10A C9A -72.1(8) . .
C9A N1A C6A C5A 50.1(7) . .
C9A N1A C7A C8A -68.6(8) . .
C10A N2A C5A C6A -70.2(7) . .
C10A N2A C8A C7A 51.2(7) . .
O2A C4A C4B O2B 176.9(3) . .
O2A C4A C4B O5B -1.3(4) . .
O5A C4A C4B O2B -1.5(4) . .
O5A C4A C4B O5B -179.7(3) . .
O3A C2A C3A O4A 12.8(7) . .
O3A C2A C3A O7A -168.3(5) . .
O8A C2A C3A O4A -169.3(5) . .
O8A C2A C3A O7A 9.6(8) . .
Zn1B O5A C4A O2A 178.3(4) . .
Zn1B O5A C4A C4B -3.4(4) . .
Zn1B O6A C1A O1A 176.2(4) 1_556 .
Zn1B O6A C1A C1B -2.9(5) 1_556 1_556
Zn1B O3B C2B O8B 170.4 . .
Zn1B O3B C2B C3B -8.9 . .
Zn1B O4B C3B O7B -164.9 . .
Zn1B O4B C3B C2B 14.4 . .
Zn1B O1B C1B C1A 0.5(2) . 1_554
Zn1B O1B C1B O6B 179.63(6) . .
Zn1B O2B C4B C4A 5.59(18) . .
Zn1B O2B C4B O5B -176.3 . .
N1B C7B C8B N2B -14.9(7) . .
N1B C9B C10B N2B -15.3(9) . .
N2B C5B C6B N1B -15.1(7) . .
C5B N2B C8B C7B 69.2(7) . .
C5B N2B C10B C9B -50.8(8) . .
C6B N1B C7B C8B -52.0(6) . .
C6B N1B C9B C10B 70.0(8) . .
C7B N1B C6B C5B 69.8(7) . .
C7B N1B C9B C10B -51.9(8) . .
C8B N2B C5B C6B -51.4(7) . .
C8B N2B C10B C9B 70.2(7) . .
C9B N1B C6B C5B -51.7(7) . .
C9B N1B C7B C8B 69.7(7) . .
C10B N2B C5B C6B 69.3(7) . .
C10B N2B C8B C7B -51.8(7) . .
O8B C2B C3B O7B -3.9 . .
O8B C2B C3B O4B 176.6 . .
O3B C2B C3B O7B 175.5 . .
O3B C2B C3B O4B -3.9 . .

loop_
_exptl_oxdiff_crystal_face_indexfrac_h
_exptl_oxdiff_crystal_face_indexfrac_k
_exptl_oxdiff_crystal_face_indexfrac_l
_exptl_oxdiff_crystal_face_x
_exptl_oxdiff_crystal_face_y
_exptl_oxdiff_crystal_face_z
0.9997 -0.9999 0.0029 0.0855 -0.0100 -0.0094
1.0002 1.0015 0.0004 0.0360 -0.0789 -0.0025
0.0008 2.0048 -1.0000 -0.0431 -0.0667 0.0787
-0.0002 -1.0007 0.0012 0.0248 0.0344 -0.0034
-0.9997 0.9999 -0.0029 -0.0855 0.0100 0.0094
-0.9918 5.0012 -3.0047 -0.1646 -0.1211 0.2387
-1.0002 -1.0015 -0.0004 -0.0360 0.0789 0.0025
0.0002 1.0007 -0.0012 -0.0248 -0.0344 0.0034
0.0118 0.9982 -4.9960 0.0087 -0.0234 0.3628
-0.0118 -0.9982 4.9960 -0.0087 0.0234 -0.3628
0.0034 -5.0044 -1.9918 0.1374 0.1765 0.1266

loop_
_twin_individual_id
_twin_individual_mass_fraction_refined
1 0.492(19)
2 0.508(19)
